data_2232054
loop_
_publ_author_name
'Wang, Hai-Rong'
'Li, Guo-Ting'

_publ_contact_author 'Wang, Hai-Rong'
_publ_section_title
;
 Tetraaquabis(2-{[5-(pyridin-4-yl)-1,3,4-oxadiazol-2-yl]sulfanyl}acetato)iron(II)
;
_journal_coeditor_code SI2366
_journal_issue 10
_journal_name_full 'Acta Crystallographica Section E'
_journal_page_first m1457
_journal_paper_doi 10.1107/S1600536811038918
_journal_volume 67
_journal_year 2011
_chemical_formula_iupac '[Fe (C9 H6 N3 O3 S)2 (H2 O)4]'
_chemical_formula_moiety 'C18 H20 Fe N6 O10 S2'
_chemical_formula_sum 'C18 H20 Fe N6 O10 S2'
_chemical_formula_weight 600.37
_chemical_name_systematic
;
 Tetraaquabis(2-{[5-(pyridin-4-yl)-1,3,4-oxadiazol-2-yl]sulfanyl}acetato)
iron(II)
;
_space_group_IT_number 14
_symmetry_cell_setting monoclinic
_symmetry_space_group_name_Hall '-P 2ybc'
_symmetry_space_group_name_H-M 'P 1 21/c 1'
_atom_sites_solution_hydrogens geom
_atom_sites_solution_primary direct
_atom_sites_solution_secondary difmap
_audit_creation_method SHELXL-97
_cell_angle_alpha 90.00
_cell_angle_beta 91.45(3)
_cell_angle_gamma 90.00
_cell_formula_units_Z 2
_cell_length_a 14.365(3)
_cell_length_b 10.709(2)
_cell_length_c 7.5709(15)
_cell_measurement_reflns_used 3319
_cell_measurement_temperature 293(2)
_cell_measurement_theta_max 30.9278
_cell_measurement_theta_min 2.3724
_cell_volume 1164.3(4)
_computing_cell_refinement 'SAINT (Siemens, 1994)'
_computing_data_collection 'SMART (Siemens, 1996)'
_computing_data_reduction 'SAINT (Siemens, 1994)'
_computing_molecular_graphics 'SHELXTL  (Sheldrick, 2008)'
_computing_publication_material 'SHELXL97 (Sheldrick, 2008)'
_computing_structure_refinement 'SHELXL97 (Sheldrick, 2008)'
_computing_structure_solution 'SHELXS97 (Sheldrick, 2008)'
_diffrn_ambient_temperature 293(2)
_diffrn_measured_fraction_theta_full 0.999
_diffrn_measured_fraction_theta_max 0.999
_diffrn_measurement_device_type 'Siemens SMART CCD'
_diffrn_measurement_method '\w scan'
_diffrn_radiation_monochromator graphite
_diffrn_radiation_source 'fine-focus sealed tube'
_diffrn_radiation_type MoK\a
_diffrn_radiation_wavelength 0.71073
_diffrn_reflns_av_R_equivalents 0.0342
_diffrn_reflns_av_sigmaI/netI 0.0251
_diffrn_reflns_limit_h_max 17
_diffrn_reflns_limit_h_min -17
_diffrn_reflns_limit_k_max 13
_diffrn_reflns_limit_k_min -13
_diffrn_reflns_limit_l_max 9
_diffrn_reflns_limit_l_min -9
_diffrn_reflns_number 12366
_diffrn_reflns_theta_full 25.99
_diffrn_reflns_theta_max 25.99
_diffrn_reflns_theta_min 2.37
_exptl_absorpt_coefficient_mu 0.896
_exptl_absorpt_correction_T_max 1.0000
_exptl_absorpt_correction_T_min 0.9490
_exptl_absorpt_correction_type multi-scan
_exptl_absorpt_process_details '(SADABS; Sheldrick, 1996)'
_exptl_crystal_colour yellow
_exptl_crystal_density_diffrn 1.713
_exptl_crystal_density_method 'not measured'
_exptl_crystal_description Prism
_exptl_crystal_F_000 616
_exptl_crystal_size_max 0.2000
_exptl_crystal_size_mid 0.2000
_exptl_crystal_size_min 0.2000
_refine_diff_density_max 0.332
_refine_diff_density_min -0.250
_refine_ls_extinction_method none
_refine_ls_goodness_of_fit_ref 1.131
_refine_ls_hydrogen_treatment mixed
_refine_ls_matrix_type full
_refine_ls_number_parameters 185
_refine_ls_number_reflns 2285
_refine_ls_number_restraints 0
_refine_ls_restrained_S_all 1.131
_refine_ls_R_factor_all 0.0390
_refine_ls_R_factor_gt 0.0364
_refine_ls_shift/su_max 0.000
_refine_ls_shift/su_mean 0.000
_refine_ls_structure_factor_coef Fsqd
_refine_ls_weighting_details 'calc w=1/[\s^2^(Fo^2^)+(0.0327P)^2^+0.5694P] where P=(Fo^2^+2Fc^2^)/3'
_refine_ls_weighting_scheme calc
_refine_ls_wR_factor_gt 0.0768
_refine_ls_wR_factor_ref 0.0783
_reflns_number_gt 2179
_reflns_number_total 2285
_reflns_threshold_expression >2sigma(I)
_cod_data_source_file si2366.cif
_cod_data_source_block I
_cod_original_cell_volume 1164.2(4)
_cod_original_sg_symbol_H-M 'P 21/c'
_cod_database_code 2232054
_cod_database_fobs_code 2232054

loop_
_symmetry_equiv_pos_as_xyz
'x, y, z'
'-x, y+1/2, -z+1/2'
'-x, -y, -z'
'x, -y-1/2, z-1/2'

loop_
_atom_site_type_symbol
_atom_site_label
_atom_site_fract_x
_atom_site_fract_y
_atom_site_fract_z
_atom_site_U_iso_or_equiv
_atom_site_adp_type
_atom_site_calc_flag
_atom_site_refinement_flags
_atom_site_occupancy
_atom_site_symmetry_multiplicity
Fe Fe1 0.0000 0.5000 0.0000 0.02246(14) Uani d S 1 2
S S1 0.65085(4) 0.54011(6) 0.38712(8) 0.03380(17) Uani d . 1 1
O O1 0.03673(11) 0.31754(16) 0.0529(3) 0.0319(4) Uani d . 1 1
O O2 -0.01063(14) 0.52700(19) 0.2780(2) 0.0397(5) Uani d . 1 1
O O3 0.48086(10) 0.57082(15) 0.2519(2) 0.0302(4) Uani d . 1 1
O O4 0.84192(11) 0.52207(17) 0.5162(2) 0.0407(4) Uani d . 1 1
O O5 0.84840(11) 0.70106(16) 0.6691(2) 0.0397(4) Uani d . 1 1
N N1 0.14562(12) 0.57012(18) 0.0402(2) 0.0272(4) Uani d . 1 1
N N2 0.44244(13) 0.76466(19) 0.3170(3) 0.0381(5) Uani d . 1 1
N N3 0.53408(13) 0.74249(19) 0.3821(3) 0.0378(5) Uani d . 1 1
C C1 0.21910(15) 0.4960(2) 0.0133(3) 0.0281(5) Uani d . 1 1
H H1 0.2093 0.4211 -0.0516 0.034 Uiso calc R 1 1
C C2 0.30836(15) 0.5226(2) 0.0746(3) 0.0298(5) Uani d . 1 1
H H2 0.3582 0.4665 0.0544 0.036 Uiso calc R 1 1
C C3 0.16251(15) 0.6786(2) 0.1237(3) 0.0329(5) Uani d . 1 1
H H3 0.1119 0.7341 0.1398 0.039 Uiso calc R 1 1
C C4 0.24920(15) 0.7138(2) 0.1873(3) 0.0331(5) Uani d . 1 1
H H4 0.2580 0.7920 0.2446 0.040 Uiso calc R 1 1
C C5 0.32349(14) 0.6327(2) 0.1658(3) 0.0259(5) Uani d . 1 1
C C6 0.41495(14) 0.6630(2) 0.2443(3) 0.0277(5) Uani d . 1 1
C C7 0.55192(14) 0.6288(2) 0.3411(3) 0.0288(5) Uani d . 1 1
C C8 0.70959(16) 0.6582(2) 0.5169(3) 0.0367(6) Uani d . 1 1
H H8A 0.7116 0.7366 0.4478 0.044 Uiso calc R 1 1
H H8B 0.6736 0.6747 0.6243 0.044 Uiso calc R 1 1
C C9 0.80811(15) 0.6208(2) 0.5712(3) 0.0312(5) Uani d . 1 1
H H2A 0.037(2) 0.516(3) 0.338(4) 0.053(9) Uiso d . 1 1
H H2B -0.056(3) 0.522(3) 0.346(5) 0.068(11) Uiso d . 1 1
H H1A 0.067(2) 0.281(3) -0.024(4) 0.051(9) Uiso d . 1 1
H H1B 0.070(2) 0.312(3) 0.145(5) 0.066(11) Uiso d . 1 1

loop_
_atom_site_aniso_label
_atom_site_aniso_U_11
_atom_site_aniso_U_22
_atom_site_aniso_U_33
_atom_site_aniso_U_12
_atom_site_aniso_U_13
_atom_site_aniso_U_23
Fe1 0.0168(2) 0.0266(2) 0.0237(2) 0.00109(17) -0.00395(17) 0.00006(17)
S1 0.0217(3) 0.0386(3) 0.0406(4) 0.0032(2) -0.0081(2) -0.0074(3)
O1 0.0271(9) 0.0336(9) 0.0345(10) 0.0056(7) -0.0080(8) 0.0003(8)
O2 0.0267(9) 0.0674(13) 0.0250(9) 0.0050(9) -0.0024(8) -0.0034(8)
O3 0.0180(8) 0.0341(9) 0.0380(9) -0.0009(6) -0.0067(7) -0.0049(7)
O4 0.0249(9) 0.0502(11) 0.0468(11) 0.0041(8) -0.0009(8) 0.0008(9)
O5 0.0322(9) 0.0462(10) 0.0399(10) -0.0095(8) -0.0174(8) 0.0072(8)
N1 0.0174(9) 0.0328(11) 0.0311(10) -0.0016(8) -0.0037(8) 0.0004(8)
N2 0.0216(10) 0.0379(12) 0.0539(13) 0.0011(8) -0.0125(9) -0.0074(10)
N3 0.0223(10) 0.0368(12) 0.0536(13) 0.0004(8) -0.0136(9) -0.0090(10)
C1 0.0229(11) 0.0314(12) 0.0298(11) -0.0027(9) -0.0001(9) -0.0026(9)
C2 0.0191(11) 0.0351(13) 0.0352(12) 0.0029(9) -0.0010(9) -0.0024(10)
C3 0.0209(11) 0.0311(12) 0.0464(14) 0.0024(9) -0.0052(10) -0.0042(11)
C4 0.0267(12) 0.0297(12) 0.0425(14) -0.0005(10) -0.0043(10) -0.0050(10)
C5 0.0176(10) 0.0337(12) 0.0262(11) -0.0044(9) -0.0036(9) 0.0042(9)
C6 0.0177(10) 0.0338(13) 0.0315(12) 0.0011(9) -0.0012(9) 0.0009(10)
C7 0.0184(10) 0.0376(13) 0.0302(12) -0.0044(9) -0.0041(9) -0.0014(10)
C8 0.0270(12) 0.0391(14) 0.0433(14) -0.0001(10) -0.0134(11) -0.0039(11)
C9 0.0230(11) 0.0401(14) 0.0303(12) -0.0037(10) -0.0028(9) 0.0108(11)

loop_
_atom_type_symbol
_atom_type_description
_atom_type_scat_dispersion_real
_atom_type_scat_dispersion_imag
_atom_type_scat_source
C C 0.0033 0.0016 'International Tables Vol C Tables 4.2.6.8 and 6.1.1.4'
H H 0.0000 0.0000 'International Tables Vol C Tables 4.2.6.8 and 6.1.1.4'
N N 0.0061 0.0033 'International Tables Vol C Tables 4.2.6.8 and 6.1.1.4'
O O 0.0106 0.0060 'International Tables Vol C Tables 4.2.6.8 and 6.1.1.4'
S S 0.1246 0.1234 'International Tables Vol C Tables 4.2.6.8 and 6.1.1.4'
Fe Fe 0.3463 0.8444 'International Tables Vol C Tables 4.2.6.8 and 6.1.1.4'

loop_
_geom_angle_atom_site_label_1
_geom_angle_atom_site_label_2
_geom_angle_atom_site_label_3
_geom_angle_site_symmetry_1
_geom_angle_site_symmetry_3
_geom_angle
O1 Fe1 O1 3_565 . 180.0
O1 Fe1 O2 3_565 . 92.22(8)
O1 Fe1 O2 . . 87.78(8)
O1 Fe1 O2 3_565 3_565 87.78(8)
O1 Fe1 O2 . 3_565 92.22(8)
O2 Fe1 O2 . 3_565 180.00(11)
O1 Fe1 N1 3_565 3_565 93.33(7)
O1 Fe1 N1 . 3_565 86.67(7)
O2 Fe1 N1 . 3_565 95.14(8)
O2 Fe1 N1 3_565 3_565 84.86(8)
O1 Fe1 N1 3_565 . 86.67(7)
O1 Fe1 N1 . . 93.33(7)
O2 Fe1 N1 . . 84.86(8)
O2 Fe1 N1 3_565 . 95.14(8)
N1 Fe1 N1 3_565 . 180.0
C7 S1 C8 . . 95.46(11)
Fe1 O1 H1A . . 116(2)
Fe1 O1 H1B . . 112(2)
H1A O1 H1B . . 105(3)
Fe1 O2 H2A . . 116(2)
Fe1 O2 H2B . . 132(2)
H2A O2 H2B . . 108(3)
C7 O3 C6 . . 101.62(17)
C1 N1 C3 . . 116.77(19)
C1 N1 Fe1 . . 121.21(15)
C3 N1 Fe1 . . 120.82(15)
C6 N2 N3 . . 106.39(19)
C7 N3 N2 . . 105.35(18)
N1 C1 C2 . . 123.7(2)
N1 C1 H1 . . 118.2
C2 C1 H1 . . 118.2
C5 C2 C1 . . 118.5(2)
C5 C2 H2 . . 120.8
C1 C2 H2 . . 120.8
N1 C3 C4 . . 123.6(2)
N1 C3 H3 . . 118.2
C4 C3 H3 . . 118.2
C3 C4 C5 . . 118.6(2)
C3 C4 H4 . . 120.7
C5 C4 H4 . . 120.7
C2 C5 C4 . . 118.74(19)
C2 C5 C6 . . 121.4(2)
C4 C5 C6 . . 119.9(2)
N2 C6 O3 . . 112.99(18)
N2 C6 C5 . . 128.9(2)
O3 C6 C5 . . 118.03(19)
N3 C7 O3 . . 113.64(19)
N3 C7 S1 . . 129.59(17)
O3 C7 S1 . . 116.75(17)
C9 C8 S1 . . 112.55(17)
C9 C8 H8A . . 109.1
S1 C8 H8A . . 109.1
C9 C8 H8B . . 109.1
S1 C8 H8B . . 109.1
H8A C8 H8B . . 107.8
O4 C9 O5 . . 126.8(2)
O4 C9 C8 . . 120.3(2)
O5 C9 C8 . . 112.9(2)

loop_
_geom_bond_atom_site_label_1
_geom_bond_atom_site_label_2
_geom_bond_site_symmetry_2
_geom_bond_distance
_geom_bond_publ_flag
Fe1 O1 3_565 2.0605(17) ?
Fe1 O1 . 2.0605(17) yes
Fe1 O2 . 2.1340(18) yes
Fe1 O2 3_565 2.1340(18) ?
Fe1 N1 3_565 2.2359(18) ?
Fe1 N1 . 2.2359(18) yes
S1 C7 . 1.737(2) ?
S1 C8 . 1.799(2) ?
O1 H1A . 0.83(3) ?
O1 H1B . 0.83(3) ?
O2 H2A . 0.82(3) ?
O2 H2B . 0.84(4) ?
O3 C7 . 1.360(2) ?
O3 C6 . 1.368(3) ?
O4 C9 . 1.240(3) ?
O5 C9 . 1.265(3) ?
N1 C1 . 1.340(3) ?
N1 C3 . 1.341(3) ?
N2 C6 . 1.278(3) ?
N2 N3 . 1.414(3) ?
N3 C7 . 1.284(3) ?
C1 C2 . 1.382(3) ?
C1 H1 . 0.9500 ?
C2 C5 . 1.381(3) ?
C2 H2 . 0.9500 ?
C3 C4 . 1.377(3) ?
C3 H3 . 0.9500 ?
C4 C5 . 1.389(3) ?
C4 H4 . 0.9500 ?
C5 C6 . 1.464(3) ?
C8 C9 . 1.517(3) ?
C8 H8A . 0.9900 ?
C8 H8B . 0.9900 ?

loop_
_geom_hbond_atom_site_label_D
_geom_hbond_atom_site_label_H
_geom_hbond_atom_site_label_A
_geom_hbond_site_symmetry_A
_geom_hbond_distance_DH
_geom_hbond_distance_HA
_geom_hbond_distance_DA
_geom_hbond_angle_DHA
O1 H1A O5 2_645 0.83(3) 1.87(3) 2.691(3) 170(3)
O1 H1B O5 3_666 0.83(3) 1.82(4) 2.649(2) 174(3)
O2 H2A O4 3_666 0.82(3) 2.07(3) 2.896(3) 177(3)
O2 H2B O4 1_455 0.84(4) 1.98(4) 2.817(3) 175(3)

loop_
_geom_torsion_atom_site_label_1
_geom_torsion_atom_site_label_2
_geom_torsion_atom_site_label_3
_geom_torsion_atom_site_label_4
_geom_torsion_site_symmetry_1
_geom_torsion
O1 Fe1 N1 C1 3_565 -152.98(18)
O1 Fe1 N1 C1 . 27.02(18)
O2 Fe1 N1 C1 . 114.48(18)
O2 Fe1 N1 C1 3_565 -65.52(18)
N1 Fe1 N1 C1 3_565 1E1(4)
O1 Fe1 N1 C3 3_565 39.94(18)
O1 Fe1 N1 C3 . -140.06(18)
O2 Fe1 N1 C3 . -52.59(18)
O2 Fe1 N1 C3 3_565 127.41(18)
N1 Fe1 N1 C3 3_565 -16E1(4)
C6 N2 N3 C7 . 0.0(3)
C3 N1 C1 C2 . 3.6(3)
Fe1 N1 C1 C2 . -164.01(18)
N1 C1 C2 C5 . -1.3(4)
C1 N1 C3 C4 . -2.6(3)
Fe1 N1 C3 C4 . 165.05(19)
N1 C3 C4 C5 . -0.6(4)
C1 C2 C5 C4 . -2.0(3)
C1 C2 C5 C6 . 176.0(2)
C3 C4 C5 C2 . 2.9(3)
C3 C4 C5 C6 . -175.1(2)
N3 N2 C6 O3 . -0.5(3)
N3 N2 C6 C5 . 175.9(2)
C7 O3 C6 N2 . 0.8(3)
C7 O3 C6 C5 . -176.01(19)
C2 C5 C6 N2 . 172.6(2)
C4 C5 C6 N2 . -9.4(4)
C2 C5 C6 O3 . -11.1(3)
C4 C5 C6 O3 . 166.9(2)
N2 N3 C7 O3 . 0.6(3)
N2 N3 C7 S1 . -177.87(18)
C6 O3 C7 N3 . -0.8(3)
C6 O3 C7 S1 . 177.81(15)
C8 S1 C7 N3 . 3.4(3)
C8 S1 C7 O3 . -174.96(18)
C7 S1 C8 C9 . -174.28(18)
S1 C8 C9 O4 . 4.8(3)
S1 C8 C9 O5 . -177.06(17)
